data_4126185
loop_
_publ_author_name
'Yang, Jingjing'
'Zhang, Yue-Biao'
'Liu, Qi'
'Trickett, Christopher A.'
'Guti\'errez-Puebla, Enrique'
'Monge, M \'Angeles'
'Cong, Hengjiang'
'Aldossary, Abdulrahman'
'Deng, Hexiang'
'Yaghi, Omar M.'

_publ_section_title
;
 Principles of Designing Extra-Large Pore Openings and Cages in Zeolitic
 Imidazolate Frameworks.
;
_journal_issue 18
_journal_name_full 'Journal of the American Chemical Society'
_journal_page_first 6448
_journal_page_last 6455
_journal_paper_doi 10.1021/jacs.7b02272
_journal_volume 139
_journal_year 2017
_chemical_formula_moiety 'C11 H7 Cl N4 O Zn'
_chemical_formula_sum 'C11 H7 Cl N4 O Zn'
_chemical_formula_weight 312.03
_chemical_name_common ZIF-410
_space_group_crystal_system hexagonal
_space_group_IT_number 194
_space_group_name_Hall '-P 6c 2c'
_space_group_name_H-M_alt 'P 63/m m c'
_symmetry_space_group_name_Hall '-P 6c 2c'
_symmetry_space_group_name_H-M 'P 63/m m c'
_atom_sites_solution_hydrogens geom
_atom_sites_solution_primary 'intrinsic phasing'
_atom_sites_solution_secondary difmap
_audit_creation_date 2015-10-10
_audit_creation_method
;
Olex2 1.2
(compiled 2015.09.30 svn.r3233 for OlexSys, GUI svn.r5103)
;
_cell_angle_alpha 90
_cell_angle_beta 90
_cell_angle_gamma 120
_cell_formula_units_Z 24
_cell_length_a 25.9453(6)
_cell_length_b 25.9453(6)
_cell_length_c 19.5015(6)
_cell_measurement_reflns_used 19478
_cell_measurement_temperature 100(2)
_cell_measurement_theta_max 40.057
_cell_measurement_theta_min 1.966
_cell_volume 11368.8(5)
_computing_cell_refinement 'SAINT V8.34A Bruker-AXS, Madison WI'
_computing_data_collection 'Bruker APEX2 Bruker-AXS, Madison WI'
_computing_data_reduction 'SAINT V8.34A Bruker-AXS, Madison WI'
_computing_molecular_graphics
;
Bruker SHELXTL Bruker-AXS, Madison WI
and local programs
;
_computing_publication_material 'Bruker SHELXTL Bruker-AXS, Madison WI'
_computing_structure_refinement 'SHELXL-2014/7 (Sheldrick, 2013)'
_computing_structure_solution 'SHELXT 2014/4 Bruker-AXS, Madison WI'
_diffrn_ambient_temperature 100(2)
_diffrn_measured_fraction_theta_full 0.999
_diffrn_measured_fraction_theta_max 0.997
_diffrn_measurement_device_type 'Bruker APEX-II CCD'
_diffrn_measurement_method '\f and \w scans'
_diffrn_radiation_type CuK\a
_diffrn_radiation_wavelength 1.54178
_diffrn_reflns_av_R_equivalents 0.0502
_diffrn_reflns_av_unetI/netI 0.0270
_diffrn_reflns_Laue_measured_fraction_full 0.999
_diffrn_reflns_Laue_measured_fraction_max 0.997
_diffrn_reflns_limit_h_max 19
_diffrn_reflns_limit_h_min -20
_diffrn_reflns_limit_k_max 21
_diffrn_reflns_limit_k_min -21
_diffrn_reflns_limit_l_max 16
_diffrn_reflns_limit_l_min -16
_diffrn_reflns_number 19478
_diffrn_reflns_point_group_measured_fraction_full 0.999
_diffrn_reflns_point_group_measured_fraction_max 0.997
_diffrn_reflns_theta_full 39.970
_diffrn_reflns_theta_max 40.057
_diffrn_reflns_theta_min 1.966
_diffrn_source 'Microfocus Rotating Anode'
_exptl_absorpt_coefficient_mu 3.065
_exptl_absorpt_correction_T_max 0.792
_exptl_absorpt_correction_T_min 0.686
_exptl_absorpt_correction_type multi-scan
_exptl_absorpt_process_details 'SADABS-2014/5 (Bruker,2014/5)'
_exptl_crystal_colour Yellow
_exptl_crystal_density_diffrn 1.094
_exptl_crystal_description Block
_exptl_crystal_F_000 3744
_exptl_crystal_size_max 0.12
_exptl_crystal_size_mid 0.085
_exptl_crystal_size_min 0.08
_refine_diff_density_max 0.631
_refine_diff_density_min -0.282
_refine_diff_density_rms 0.065
_refine_ls_extinction_method none
_refine_ls_goodness_of_fit_ref 1.138
_refine_ls_hydrogen_treatment constr
_refine_ls_matrix_type full
_refine_ls_number_parameters 189
_refine_ls_number_reflns 1335
_refine_ls_number_restraints 35
_refine_ls_restrained_S_all 1.151
_refine_ls_R_factor_all 0.0765
_refine_ls_R_factor_gt 0.0692
_refine_ls_shift/su_max 0.000
_refine_ls_shift/su_mean 0.000
_refine_ls_structure_factor_coef Fsqd
_refine_ls_weighting_details 'w=1/[\s^2^(Fo^2^)+(0.1735P)^2^+10.3337P] where P=(Fo^2^+2Fc^2^)/3'
_refine_ls_weighting_scheme calc
_refine_ls_wR_factor_gt 0.2403
_refine_ls_wR_factor_ref 0.2506
_reflns_Friedel_coverage 0.000
_reflns_number_gt 1076
_reflns_number_total 1335
_reflns_threshold_expression 'I > 2\s(I)'
_cod_data_source_file ja7b02272_si_008.cif
_cod_data_source_block ZIF-410_GME
_cod_original_cell_volume 11368.8(6)
_cod_database_code 4126185
_shelxl_version_number 2014/6
_shelx_space_group_comment
;
The symmetry employed for this shelxl refinement is uniquely defined
by the following loop, which should always be used as a source of
symmetry information in preference to the above space-group names.
They are only intended as comments.
;
_shelx_estimated_absorpt_t_min 0.710
_olex2_refinement_description
;
1. Fixed Uiso
 At 1.2 times of:
  All C(H) groups
2. Restrained planarity
 C9_$1, C8_$1, C8, C9, C10, C10_$1, Cl1_$1, Cl1
 with sigma of 0.1
3. Uiso/Uaniso restraints and constraints
Cl2 \\sim C14: within 2A with sigma of 0.04 and sigma for terminal atoms of 0.08
4. Rigid body (RIGU) restrains
 C5, C6, O2
 with sigma for 1-2 distances of 0.004 and sigma for 1-3 distances of 0.004
 C9, C10
 with sigma for 1-2 distances of 0.004 and sigma for 1-3 distances of 0.004
 N2, C4
 with sigma for 1-2 distances of 0.004 and sigma for 1-3 distances of 0.004
 C2, C3, O1
 with sigma for 1-2 distances of 0.004 and sigma for 1-3 distances of 0.004
5. Others
 Fixed Sof: H3(0.5) H6(0.5) H10(0.5) H14(0.5) O1(0.5) O2(0.5) Cl1(0.5) Cl2(0.5)
6.a Riding coordinates:
 C3(H3), C6(H6)
6.b Aromatic/amide H refined with riding coordinates:
 C1(H1), C4(H4), C7(H7), C9(H9), C10(H10), C11(H11), C13(H13), C14(H14)
;

loop_
_space_group_symop_operation_xyz
'x, y, z'
'-y, x-y, z'
'-x+y, -x, z'
'-x, -y, z+1/2'
'y, -x+y, z+1/2'
'x-y, x, z+1/2'
'y, x, -z'
'x-y, -y, -z'
'-x, -x+y, -z'
'-y, -x, -z+1/2'
'-x+y, y, -z+1/2'
'x, x-y, -z+1/2'
'-x, -y, -z'
'y, -x+y, -z'
'x-y, x, -z'
'x, y, -z-1/2'
'-y, x-y, -z-1/2'
'-x+y, -x, -z-1/2'
'-y, -x, z'
'-x+y, y, z'
'x, x-y, z'
'y, x, z-1/2'
'x-y, -y, z-1/2'
'-x, -x+y, z-1/2'

loop_
_atom_site_label
_atom_site_type_symbol
_atom_site_fract_x
_atom_site_fract_y
_atom_site_fract_z
_atom_site_U_iso_or_equiv
_atom_site_adp_type
_atom_site_occupancy
_atom_site_site_symmetry_order
_atom_site_calc_flag
_atom_site_refinement_flags_posn
_atom_site_refinement_flags_adp
_atom_site_refinement_flags_occupancy
_atom_site_disorder_assembly
_atom_site_disorder_group
Zn1 Zn 0.56532(6) 0.66781(5) 0.59684(7) 0.1229(12) Uani 1 1 d . . . . .
N1 N 0.5896(4) 0.6709(3) 0.6920(4) 0.114(3) Uani 1 1 d . . . . .
N2 N 0.4826(5) 0.6027(5) 0.5757(5) 0.130(3) Uani 1 1 d . U . . .
N3 N 0.6240(5) 0.6606(5) 0.5405(5) 0.131(3) Uani 1 1 d . . . . .
N4 N 0.5698(4) 0.7413(4) 0.5633(5) 0.117(3) Uani 1 1 d . . . . .
C1 C 0.6378(6) 0.6660(5) 0.7153(6) 0.157(5) Uani 1 1 d . . . . .
H1 H 0.6661 0.6632 0.6870 0.189 Uiso 1 1 calc R . . . .
C2 C 0.5644(7) 0.6736(5) 0.7500 0.100(4) Uani 1 2 d S TU P E .
C3 C 0.5091(7) 0.6776(6) 0.7500 0.104(4) Uani 1 2 d S TU P . .
H3 H 0.4905 0.6751 0.7102 0.125 Uiso 0.5 1 d R . . A 2
C4 C 0.4416(6) 0.6114(6) 0.5469(7) 0.180(6) Uani 1 1 d . U . . .
H4 H 0.4476 0.6481 0.5291 0.216 Uiso 1 1 calc R . . . .
C5 C 0.4535(4) 0.5465(4) 0.5945(8) 0.113(5) Uani 1 2 d S TU P F .
C6 C 0.4821(6) 0.5179(6) 0.6204(12) 0.163(8) Uani 1 2 d S TU P . .
H6 H 0.5221 0.5359 0.6213 0.196 Uiso 0.5 1 d R . . B 2
C7 C 0.6157(6) 0.6157(6) 0.5000 0.125(5) Uani 1 2 d S T P . .
H7 H 0.5790 0.5790 0.5000 0.151 Uiso 1 2 calc RS T P . .
C8 C 0.6825(7) 0.7050(8) 0.5267(6) 0.162(5) Uani 1 1 d . . . . .
C9 C 0.7173(8) 0.7612(7) 0.5515(9) 0.251(10) Uani 1 1 d . U . . .
H9 H 0.7031 0.7775 0.5853 0.301 Uiso 1 1 calc R . . . .
C10 C 0.7764(7) 0.7945(7) 0.5242(12) 0.257(10) Uani 1 1 d . U . . .
H10 H 0.8030 0.8322 0.5438 0.308 Uiso 0.5 1 calc R . . C 2
C11 C 0.5707(6) 0.7853(3) 0.6005(8) 0.108(4) Uani 1 2 d S T P . .
H11 H 0.5719 0.7860 0.6492 0.129 Uiso 1 2 calc RS T P . .
C12 C 0.5695(5) 0.7583(5) 0.4964(8) 0.144(4) Uani 1 1 d . . . . .
C13 C 0.5704(8) 0.7334(8) 0.4337(9) 0.200(7) Uani 1 1 d . . . . .
H13 H 0.5702 0.6967 0.4324 0.240 Uiso 1 1 calc R . . . .
C14 C 0.5714(12) 0.7602(8) 0.3761(8) 0.290(11) Uani 1 1 d . U . . .
H14 H 0.5721 0.7426 0.3337 0.349 Uiso 0.5 1 calc R . . D 2
O1 O 0.4853(7) 0.6804(6) 0.7007(6) 0.129(5) Uani 0.5 1 d . U . E 1
O2 O 0.5342(9) 0.5373(9) 0.6274(10) 0.170(6) Uani 0.5 1 d . U . F 1
Cl1 Cl 0.8221(5) 0.8614(5) 0.5605(9) 0.362(9) Uani 0.5 1 d . . . G 1
Cl2 Cl 0.5773(8) 0.7183(6) 0.3021(4) 0.349(8) Uani 0.5 1 d . U . H 1

loop_
_atom_site_aniso_label
_atom_site_aniso_U_11
_atom_site_aniso_U_22
_atom_site_aniso_U_33
_atom_site_aniso_U_23
_atom_site_aniso_U_13
_atom_site_aniso_U_12
Zn1 0.1518(17) 0.1221(16) 0.1092(17) -0.0093(7) 0.0092(8) 0.0793(11)
N1 0.135(7) 0.137(7) 0.097(7) -0.005(5) 0.011(6) 0.088(6)
N2 0.150(9) 0.168(9) 0.101(6) -0.009(7) -0.003(6) 0.102(9)
N3 0.129(8) 0.129(8) 0.144(8) -0.022(6) 0.022(7) 0.071(7)
N4 0.165(8) 0.122(7) 0.072(7) -0.007(5) 0.004(5) 0.077(6)
C1 0.182(10) 0.206(12) 0.141(10) 0.003(7) 0.018(8) 0.141(10)
C2 0.114(10) 0.085(10) 0.106(13) 0.000 0.000 0.054(8)
C3 0.133(11) 0.110(10) 0.086(11) 0.000 0.000 0.074(9)
C4 0.187(12) 0.169(12) 0.194(13) 0.012(8) -0.036(9) 0.097(11)
C5 0.140(11) 0.140(11) 0.087(11) -0.007(4) 0.007(4) 0.091(13)
C6 0.165(13) 0.165(13) 0.192(17) 0.009(6) -0.009(6) 0.106(16)
C7 0.126(10) 0.126(10) 0.127(13) -0.009(6) 0.009(6) 0.065(12)
C8 0.126(10) 0.163(12) 0.199(15) -0.040(10) 0.006(9) 0.074(9)
C9 0.193(14) 0.136(13) 0.37(3) -0.112(15) 0.039(16) 0.038(11)
C10 0.167(12) 0.176(15) 0.38(3) -0.074(16) 0.043(15) 0.051(11)
C11 0.152(13) 0.114(9) 0.071(10) 0.009(4) 0.018(8) 0.076(6)
C12 0.205(12) 0.169(10) 0.078(8) -0.025(8) 0.002(7) 0.110(8)
C13 0.32(2) 0.248(17) 0.092(11) -0.037(12) -0.002(11) 0.186(16)
C14 0.59(3) 0.30(2) 0.060(8) -0.016(10) -0.007(13) 0.285(19)
O1 0.157(11) 0.186(13) 0.083(10) -0.002(8) -0.001(7) 0.115(9)
O2 0.175(13) 0.161(13) 0.193(14) 0.043(11) -0.001(11) 0.100(13)
Cl1 0.207(10) 0.196(8) 0.55(2) -0.134(12) 0.038(12) -0.002(7)
Cl2 0.71(3) 0.409(15) 0.100(6) -0.012(7) -0.018(9) 0.405(17)

loop_
_atom_type_symbol
_atom_type_description
_atom_type_scat_dispersion_real
_atom_type_scat_dispersion_imag
_atom_type_scat_source
C C 0.0181 0.0091 'International Tables Vol C Tables 4.2.6.8 and 6.1.1.4'
H H 0.0000 0.0000 'International Tables Vol C Tables 4.2.6.8 and 6.1.1.4'
N N 0.0311 0.0180 'International Tables Vol C Tables 4.2.6.8 and 6.1.1.4'
O O 0.0492 0.0322 'International Tables Vol C Tables 4.2.6.8 and 6.1.1.4'
Cl Cl 0.3639 0.7018 'International Tables Vol C Tables 4.2.6.8 and 6.1.1.4'
Zn Zn -1.5491 0.6778 'International Tables Vol C Tables 4.2.6.8 and 6.1.1.4'

loop_
_geom_angle_atom_site_label_1
_geom_angle_atom_site_label_2
_geom_angle_atom_site_label_3
_geom_angle
_geom_angle_site_symmetry_1
_geom_angle_site_symmetry_3
N1 Zn1 N2 114.8(4) . .
N1 Zn1 N3 106.6(4) . .
N1 Zn1 N4 114.6(3) . .
N3 Zn1 N2 111.1(4) . .
N3 Zn1 N4 103.5(4) . .
N4 Zn1 N2 105.6(4) . .
C1 N1 Zn1 126.4(7) . .
C2 N1 Zn1 131.0(8) . .
C2 N1 C1 102.5(11) . .
C4 N2 Zn1 124.0(9) . .
C5 N2 Zn1 131.1(10) . .
C5 N2 C4 104.1(15) . .
C7 N3 Zn1 128.4(9) . .
C7 N3 C8 103.9(11) . .
C8 N3 Zn1 127.2(7) . .
C11 N4 Zn1 127.9(7) . .
C11 N4 C12 103.8(9) . .
C12 N4 Zn1 128.2(7) . .
N1 C1 H1 125.5 . .
C1 C1 N1 109.0(6) 16_557 .
C1 C1 H1 125.5 16_557 .
N1 C2 N1 117.0(15) . 16_557
N1 C2 C3 121.5(7) 16_557 .
N1 C2 C3 121.5(7) . .
C2 C3 H3 119.8 . .
O1 C3 C2 124.3(11) . .
O1 C3 C2 124.3(11) 16_557 .
O1 C3 O1 111(2) . 16_557
N2 C4 C4 108.5(8) . 19_665
N2 C4 H4 125.7 . .
C4 C4 H4 125.7 19_665 .
N2 C5 N2 114.7(19) . 19_665
N2 C5 C6 122.1(9) . .
N2 C5 C6 122.1(9) 19_665 .
C5 C6 H6 121.2 . .
O2 C6 C5 128.0(16) . .
O2 C6 C5 128.0(16) 19_665 .
O2 C6 O2 102(3) . 19_665
N3 C7 N3 117.6(14) 7_556 .
N3 C7 H7 121.2 . .
N3 C7 H7 121.2 7_556 .
N3 C8 C8 107.3(6) . 7_556
C9 C8 N3 132.7(13) . .
C9 C8 C8 120.0(9) . 7_556
C8 C9 H9 121.6 . .
C8 C9 C10 116.7(15) . .
C10 C9 H9 121.6 . .
C9 C10 H10 118.5 . .
C9 C10 Cl1 116.9(13) . .
C10 C10 C9 123.0(9) 7_556 .
C10 C10 H10 118.5 7_556 .
C10 C10 Cl1 120.1(7) 7_556 .
N4 C11 N4 114.7(12) . 21_565
N4 C11 H11 122.6 . .
N4 C11 H11 122.6 21_565 .
N4 C12 C13 132.9(11) . .
C12 C12 N4 108.8(6) 21_565 .
C12 C12 C13 118.3(8) 21_565 .
C12 C13 H13 119.8 . .
C14 C13 C12 120.4(14) . .
C14 C13 H13 119.8 . .
C13 C14 C14 121.3(9) . 21_565
C13 C14 H14 119.3 . .
C13 C14 Cl2 109.8(12) . .
C14 C14 H14 119.3 21_565 .
C14 C14 Cl2 128.8(6) 21_565 .
C14 Cl2 Cl2 140.9(6) . 16_556

loop_
_geom_bond_atom_site_label_1
_geom_bond_atom_site_label_2
_geom_bond_distance
_geom_bond_site_symmetry_2
Zn1 N1 1.949(9) .
Zn1 N2 2.002(11) .
Zn1 N3 1.960(9) .
Zn1 N4 1.963(9) .
N1 C1 1.394(13) .
N1 C2 1.326(9) .
N2 C4 1.318(14) .
N2 C5 1.313(11) .
N3 C7 1.335(10) .
N3 C8 1.399(15) .
N4 C11 1.344(9) .
N4 C12 1.379(14) .
C1 C1 1.35(2) 16_557
C1 H1 0.9500 .
C2 N1 1.326(9) 16_557
C2 C3 1.49(2) .
C3 H3 0.9000 .
C3 O1 1.165(14) 16_557
C3 O1 1.165(14) .
C4 C4 1.37(2) 19_665
C4 H4 0.9500 .
C5 N2 1.313(11) 19_665
C5 C6 1.38(3) .
C6 H6 0.9011 .
C6 O2 1.191(18) 19_665
C6 O2 1.191(18) .
C7 N3 1.335(10) 7_556
C7 H7 0.9500 .
C8 C8 1.45(2) 7_556
C8 C9 1.363(17) .
C9 H9 0.9500 .
C9 C10 1.435(19) .
C10 C10 1.25(3) 7_556
C10 H10 0.9500 .
C10 Cl1 1.692(18) .
C11 N4 1.344(9) 21_565
C11 H11 0.9500 .
C12 C12 1.37(2) 21_565
C12 C13 1.389(16) .
C13 H13 0.9500 .
C13 C14 1.315(19) .
C14 C14 1.32(3) 21_565
C14 H14 0.9500 .
C14 Cl2 1.859(18) .
Cl2 Cl2 2.034(16) 16_556

loop_
_geom_torsion_atom_site_label_1
_geom_torsion_atom_site_label_2
_geom_torsion_atom_site_label_3
_geom_torsion_atom_site_label_4
_geom_torsion
_geom_torsion_site_symmetry_1
_geom_torsion_site_symmetry_4
Zn1 N1 C1 C1 -175.7(4) . 16_557
Zn1 N1 C2 N1 175.3(4) . 16_557
Zn1 N1 C2 C3 -2.7(16) . .
Zn1 N2 C4 C4 -173.4(5) . 19_665
Zn1 N2 C5 N2 174.3(4) . 19_665
Zn1 N2 C5 C6 -17(2) . .
Zn1 N3 C7 N3 171.3(9) . 7_556
Zn1 N3 C8 C8 -169.8(7) . 7_556
Zn1 N3 C8 C9 7.7(12) . .
Zn1 N4 C11 N4 -175.6(5) . 21_565
Zn1 N4 C12 C12 176.2(5) . 21_565
Zn1 N4 C12 C13 -5(2) . .
N1 C2 C3 O1 3(2) 16_557 16_557
N1 C2 C3 O1 179.6(15) 16_557 .
N1 C2 C3 O1 -3(2) . .
N1 C2 C3 O1 -179.6(15) . 16_557
N2 C5 C6 O2 -165(2) . 19_665
N2 C5 C6 O2 2(4) 19_665 19_665
N2 C5 C6 O2 165(2) 19_665 .
N2 C5 C6 O2 -2(4) . .
N3 C8 C9 C10 -179.5(16) . .
N4 C12 C13 C14 -178.2(18) . .
C1 N1 C2 N1 -0.4(14) . 16_557
C1 N1 C2 C3 -178.4(10) . .
C2 N1 C1 C1 0.2(8) . 16_557
C4 N2 C5 N2 4.4(17) . 19_665
C4 N2 C5 C6 172.9(15) . .
C5 N2 C4 C4 -2.5(10) . 19_665
C7 N3 C8 C8 2.7(11) . 7_556
C7 N3 C8 C9 -179.8(6) . .
C8 N3 C7 N3 -1.1(5) . 7_556
C8 C8 C9 C10 -2.3(14) 7_556 .
C8 C9 C10 C10 6(4) . 7_556
C8 C9 C10 Cl1 -173.9(12) . .
C11 N4 C12 C12 -0.8(9) . 21_565
C11 N4 C12 C13 177.8(16) . .
C12 N4 C11 N4 1.3(16) . 21_565
C12 C12 C13 C14 0(2) 21_565 .
C12 C13 C14 C14 0(2) . 21_565
C12 C13 C14 Cl2 176.3(15) . .
C13 C14 Cl2 Cl2 175.3(11) . 16_556
C14 C14 Cl2 Cl2 -8(2) 21_565 16_556

loop_
_smtbx_masks_void_nr
_smtbx_masks_void_average_x
_smtbx_masks_void_average_y
_smtbx_masks_void_average_z
_smtbx_masks_void_volume
_smtbx_masks_void_count_electrons
1 0.000 0.000 -0.456 2669.2 544.2
2 0.333 0.667 -0.003 934.8 202.6
3 -0.333 0.333 -0.296 934.8 200.6
